data_7115129
loop_
_publ_author_name
'Lin, Wenbin'
'Ma, Ling'
'Evans, Owen R.'

_publ_section_title
;
 NLO-active zinc(ii) and cadmium(ii) coordination networks with 8-fold
 diamondoid structures
;
_journal_issue 22
_journal_name_full 'Chemical Communications'
_journal_page_first 2263
_journal_paper_doi 10.1039/b007335k
_journal_year 2000
_chemical_formula_sum 'C28 H20 Cd N2 O4'
_chemical_formula_weight 560.86
_chemical_name_systematic
; 
 ? 
;
_space_group_IT_number 5
_symmetry_space_group_name_Hall 'C 2y'
_symmetry_space_group_name_H-M 'C 1 2 1'
_atom_sites_solution_hydrogens geom
_atom_sites_solution_primary direct
_atom_sites_solution_secondary difmap
_audit_creation_method SHELXL-97
_cell_angle_alpha 90.00
_cell_angle_beta 96.359(3)
_cell_angle_gamma 90.00
_cell_formula_units_Z 4
_cell_length_a 22.250(4)
_cell_length_b 9.1085(17)
_cell_length_c 12.503(2)
_cell_measurement_temperature 173(2)
_cell_volume 2518.3(8)
_computing_structure_refinement 'SHELXL-97 (Sheldrick, 1997)'
_computing_structure_solution 'SHELXS-97 (Sheldrick, 1990)'
_diffrn_ambient_temperature 173(2)
_diffrn_measured_fraction_theta_full 0.945
_diffrn_measured_fraction_theta_max 0.945
_diffrn_radiation_monochromator graphite
_diffrn_radiation_source 'fine-focus sealed tube'
_diffrn_radiation_type MoK\a
_diffrn_radiation_wavelength 0.71073
_diffrn_reflns_av_R_equivalents 0.0780
_diffrn_reflns_av_sigmaI/netI 0.0716
_diffrn_reflns_limit_h_max 29
_diffrn_reflns_limit_h_min -18
_diffrn_reflns_limit_k_max 11
_diffrn_reflns_limit_k_min -11
_diffrn_reflns_limit_l_max 16
_diffrn_reflns_limit_l_min -16
_diffrn_reflns_number 7563
_diffrn_reflns_theta_full 28.32
_diffrn_reflns_theta_max 28.32
_diffrn_reflns_theta_min 1.64
_exptl_absorpt_coefficient_mu 0.903
_exptl_crystal_density_diffrn 1.479
_exptl_crystal_density_method 'not measured'
_exptl_crystal_F_000 1128
_refine_diff_density_max 3.149
_refine_diff_density_min -2.707
_refine_diff_density_rms 0.191
_refine_ls_abs_structure_details 'Flack H D (1983), Acta Cryst. A39, 876-881'
_refine_ls_abs_structure_Flack -0.04(7)
_refine_ls_extinction_method none
_refine_ls_goodness_of_fit_ref 1.039
_refine_ls_hydrogen_treatment mixed
_refine_ls_matrix_type full
_refine_ls_number_parameters 317
_refine_ls_number_reflns 5352
_refine_ls_number_restraints 1
_refine_ls_restrained_S_all 1.039
_refine_ls_R_factor_all 0.1012
_refine_ls_R_factor_gt 0.0845
_refine_ls_shift/su_max 0.034
_refine_ls_shift/su_mean 0.005
_refine_ls_structure_factor_coef Fsqd
_refine_ls_weighting_details 'calc w=1/[\s^2^(Fo^2^)+(0.1508P)^2^+14.4983P] where P=(Fo^2^+2Fc^2^)/3'
_refine_ls_weighting_scheme calc
_refine_ls_wR_factor_gt 0.2175
_refine_ls_wR_factor_ref 0.2319
_reflns_number_gt 4405
_reflns_number_total 5352
_reflns_threshold_expression >2sigma(I)
_cod_data_source_file b007335k.txt
_cod_data_source_block compound1
_cod_database_code 7115129

loop_
_symmetry_equiv_pos_as_xyz
'x, y, z'
'-x, y, -z'
'x+1/2, y+1/2, z'
'-x+1/2, y+1/2, -z'

loop_
_atom_site_label
_atom_site_type_symbol
_atom_site_fract_x
_atom_site_fract_y
_atom_site_fract_z
_atom_site_U_iso_or_equiv
_atom_site_adp_type
_atom_site_occupancy
_atom_site_symmetry_multiplicity
_atom_site_calc_flag
_atom_site_refinement_flags
Cd1 Cd 0.0000 0.36302(9) 0.5000 0.0340(3) Uani 1 2 d S
Cd2 Cd 0.5000 -0.74016(10) 1.0000 0.0367(3) Uani 1 2 d S
O4 O 0.0993(4) 0.2510(11) 0.4923(7) 0.052(2) Uani 1 1 d .
N2 N 0.4466(4) -0.5646(13) 0.9037(8) 0.043(2) Uani 1 1 d .
O3 O 0.0485(4) 0.2243(12) 0.6360(7) 0.055(2) Uani 1 1 d .
O1 O 0.4450(3) -0.7817(11) 1.1507(7) 0.053(2) Uani 1 1 d .
C23 C 0.3275(5) -0.2461(15) 0.7422(9) 0.041(2) Uani 1 1 d .
H23 H 0.3376 -0.2110 0.6748 0.049 Uiso 1 1 calc R
C18 C 0.1836(6) -0.057(2) 0.7794(12) 0.067(5) Uani 1 1 d .
H18 H 0.1813 -0.0948 0.8497 0.081 Uiso 1 1 calc R
C24 C 0.3681(5) -0.3482(14) 0.7988(9) 0.040(3) Uani 1 1 d .
C19 C 0.2320(5) -0.0965(13) 0.7229(10) 0.042(3) Uani 1 1 d .
C17 C 0.1383(7) 0.038(2) 0.7331(12) 0.073(5) Uani 1 1 d .
H17 H 0.1052 0.0623 0.7717 0.087 Uiso 1 1 calc R
C15 C 0.0949(5) 0.1986(12) 0.5839(8) 0.037(2) Uani 1 1 d .
C16 C 0.1412(5) 0.0981(15) 0.6306(9) 0.043(3) Uani 1 1 d .
C25 C 0.3627(5) -0.3936(17) 0.9055(9) 0.053(3) Uani 1 1 d .
H25 H 0.3324 -0.3522 0.9441 0.063 Uiso 1 1 calc R
C20 C 0.2355(5) -0.0373(14) 0.6207(8) 0.043(2) Uani 1 1 d .
H20 H 0.2682 -0.0622 0.5815 0.052 Uiso 1 1 calc R
O2 O 0.4195(5) -0.8899(16) 1.0017(8) 0.082(4) Uani 1 1 d .
C1 C 0.4124(5) -0.8708(14) 1.0973(9) 0.042(2) Uani 1 1 d .
C2 C 0.3622(5) -0.9500(14) 1.1450(9) 0.045(3) Uani 1 1 d .
C27 C 0.4525(4) -0.5149(13) 0.8046(8) 0.039(2) Uani 1 1 d .
H27 H 0.4845 -0.5547 0.7691 0.047 Uiso 1 1 calc R
C28 C 0.4165(5) -0.4119(13) 0.7501(9) 0.041(2) Uani 1 1 d .
H28 H 0.4239 -0.3829 0.6798 0.050 Uiso 1 1 calc R
C5 C 0.2694(5) -1.0926(14) 1.2367(11) 0.051(3) Uani 1 1 d .
C7 C 0.3201(6) -1.0305(17) 1.0806(11) 0.061(4) Uani 1 1 d .
H7 H 0.3226 -1.0364 1.0054 0.073 Uiso 1 1 calc R
C4 C 0.3105(5) -1.0090(15) 1.2991(10) 0.051(3) Uani 1 1 d .
H4 H 0.3067 -0.9975 1.3736 0.061 Uiso 1 1 calc R
C3 C 0.3579(6) -0.9403(17) 1.2544(10) 0.055(3) Uani 1 1 d .
H3 H 0.3874 -0.8866 1.2992 0.066 Uiso 1 1 calc R
C6 C 0.2740(7) -1.1028(19) 1.1248(11) 0.070(4) Uani 1 1 d .
H6 H 0.2455 -1.1593 1.0801 0.084 Uiso 1 1 calc R
C21 C 0.1906(5) 0.0586(12) 0.5767(8) 0.038(2) Uani 1 1 d .
H21 H 0.1937 0.0987 0.5074 0.046 Uiso 1 1 calc R
C22 C 0.2763(5) -0.1957(14) 0.7766(9) 0.041(2) Uani 1 1 d .
H22 H 0.2681 -0.2298 0.8453 0.049 Uiso 1 1 calc R
C26 C 0.4013(5) -0.4972(15) 0.9527(9) 0.047(3) Uani 1 1 d .
H26 H 0.3967 -0.5249 1.0246 0.057 Uiso 1 1 calc R
N1 N 0.0400(4) -1.4572(11) 1.3995(7) 0.042(2) Uani 1 1 d .
C13 C 0.0738(5) -1.3515(15) 1.4514(10) 0.051(3) Uani 1 1 d .
H13 H 0.0662 -1.3241 1.5220 0.062 Uiso 1 1 calc R
C14 C 0.1192(6) -1.2818(17) 1.4048(11) 0.060(3) Uani 1 1 d .
H14 H 0.1435 -1.2095 1.4436 0.072 Uiso 1 1 calc R
C10 C 0.1296(5) -1.3190(14) 1.2982(10) 0.050(3) Uani 1 1 d .
C11 C 0.0938(6) -1.4221(14) 1.2470(10) 0.052(3) Uani 1 1 d .
H11 H 0.0990 -1.4478 1.1749 0.062 Uiso 1 1 calc R
C12 C 0.0493(5) -1.4918(14) 1.2985(9) 0.045(3) Uani 1 1 d .
H12 H 0.0250 -1.5653 1.2612 0.053 Uiso 1 1 calc R
C9 C 0.1773(6) -1.2506(15) 1.2406(12) 0.053(3) Uani 1 1 d .
H9 H 0.1772 -1.2701 1.1660 0.063 Uiso 1 1 calc R
C8 C 0.2204(6) -1.1629(16) 1.2883(11) 0.056(3) Uani 1 1 d .
H8 H 0.2194 -1.1442 1.3628 0.067 Uiso 1 1 calc R

loop_
_atom_site_aniso_label
_atom_site_aniso_U_11
_atom_site_aniso_U_22
_atom_site_aniso_U_33
_atom_site_aniso_U_23
_atom_site_aniso_U_13
_atom_site_aniso_U_12
Cd1 0.0273(6) 0.0448(7) 0.0322(6) 0.000 0.0139(5) 0.000
Cd2 0.0288(6) 0.0494(8) 0.0345(6) 0.000 0.0149(5) 0.000
O4 0.050(5) 0.070(5) 0.037(4) 0.016(4) 0.016(3) 0.018(4)
N2 0.027(4) 0.068(7) 0.037(5) 0.002(5) 0.014(4) 0.003(4)
O3 0.049(5) 0.074(6) 0.045(5) 0.012(5) 0.026(4) 0.015(4)
O1 0.032(4) 0.087(6) 0.042(4) 0.001(4) 0.016(3) -0.016(4)
C23 0.031(5) 0.052(6) 0.040(5) -0.009(5) 0.007(4) -0.004(5)
C18 0.050(7) 0.103(12) 0.054(8) 0.030(9) 0.031(6) 0.033(8)
C24 0.030(5) 0.052(7) 0.041(6) -0.005(5) 0.010(4) 0.002(5)
C19 0.033(5) 0.045(6) 0.052(6) -0.006(5) 0.012(5) 0.002(4)
C17 0.073(10) 0.098(13) 0.055(8) 0.041(9) 0.044(8) 0.048(10)
C15 0.042(6) 0.043(6) 0.026(5) -0.003(4) 0.002(4) 0.005(5)
C16 0.031(5) 0.063(7) 0.038(5) -0.001(5) 0.018(4) 0.003(5)
C25 0.045(6) 0.076(9) 0.041(6) -0.014(6) 0.024(5) 0.011(6)
C20 0.037(5) 0.061(7) 0.033(5) -0.007(5) 0.014(4) 0.010(5)
O2 0.081(7) 0.126(10) 0.044(5) -0.016(6) 0.027(5) -0.031(7)
C1 0.029(5) 0.059(7) 0.040(5) 0.006(5) 0.010(4) -0.007(5)
C2 0.036(5) 0.054(6) 0.049(6) 0.010(5) 0.022(5) 0.004(5)
C27 0.031(5) 0.052(6) 0.039(5) -0.001(5) 0.017(4) -0.001(4)
C28 0.040(5) 0.050(6) 0.037(5) -0.003(5) 0.014(4) -0.002(5)
C5 0.037(6) 0.056(7) 0.063(7) 0.015(6) 0.025(5) 0.003(5)
C7 0.054(7) 0.075(8) 0.057(7) -0.013(7) 0.031(6) -0.033(7)
C4 0.053(7) 0.059(7) 0.045(6) 0.011(5) 0.025(5) 0.003(6)
C3 0.044(6) 0.077(9) 0.047(7) 0.003(6) 0.016(5) -0.016(6)
C6 0.063(8) 0.094(11) 0.055(7) 0.006(7) 0.017(6) -0.038(8)
C21 0.043(5) 0.044(5) 0.030(5) 0.002(4) 0.016(4) 0.012(4)
C22 0.035(5) 0.053(6) 0.037(5) 0.003(5) 0.014(4) 0.004(5)
C26 0.046(6) 0.069(8) 0.032(5) -0.007(5) 0.026(5) -0.001(6)
N1 0.046(5) 0.046(5) 0.039(5) 0.006(4) 0.026(4) -0.007(4)
C13 0.047(6) 0.054(7) 0.055(7) 0.013(6) 0.015(5) -0.008(6)
C14 0.050(7) 0.072(9) 0.060(8) -0.003(7) 0.014(6) -0.025(6)
C10 0.043(6) 0.058(8) 0.054(7) 0.020(6) 0.023(5) 0.009(5)
C11 0.055(7) 0.058(7) 0.050(7) 0.020(6) 0.033(6) 0.012(6)
C12 0.037(5) 0.067(8) 0.032(5) 0.000(5) 0.014(4) -0.002(5)
C9 0.042(6) 0.053(7) 0.066(8) 0.014(6) 0.020(6) -0.007(6)
C8 0.044(6) 0.073(9) 0.055(7) 0.022(6) 0.024(5) 0.012(6)

loop_
_atom_type_symbol
_atom_type_description
_atom_type_scat_dispersion_real
_atom_type_scat_dispersion_imag
_atom_type_scat_source
C C 0.0033 0.0016 'International Tables Vol C Tables 4.2.6.8 and 6.1.1.4'
H H 0.0000 0.0000 'International Tables Vol C Tables 4.2.6.8 and 6.1.1.4'
N N 0.0061 0.0033 'International Tables Vol C Tables 4.2.6.8 and 6.1.1.4'
O O 0.0106 0.0060 'International Tables Vol C Tables 4.2.6.8 and 6.1.1.4'
Cd Cd -0.8075 1.2024 'International Tables Vol C Tables 4.2.6.8 and 6.1.1.4'

loop_
_geom_angle_atom_site_label_1
_geom_angle_atom_site_label_2
_geom_angle_atom_site_label_3
_geom_angle
_geom_angle_site_symmetry_1
_geom_angle_site_symmetry_3
O3 Cd1 O3 113.0(6) 2_556 .
O3 Cd1 N1 99.6(3) 2_556 1_574
O3 Cd1 N1 128.3(3) . 1_574
O3 Cd1 N1 128.3(3) 2_556 2_577
O3 Cd1 N1 99.6(3) . 2_577
N1 Cd1 N1 89.3(5) 1_574 2_577
O3 Cd1 O4 56.3(3) 2_556 2_556
O3 Cd1 O4 95.4(3) . 2_556
N1 Cd1 O4 136.4(3) 1_574 2_556
N1 Cd1 O4 82.5(3) 2_577 2_556
O3 Cd1 O4 95.4(3) 2_556 .
O3 Cd1 O4 56.3(3) . .
N1 Cd1 O4 82.5(3) 1_574 .
N1 Cd1 O4 136.4(3) 2_577 .
O4 Cd1 O4 130.6(5) 2_556 .
O3 Cd1 C15 28.7(3) 2_556 2_556
O3 Cd1 C15 105.4(4) . 2_556
N1 Cd1 C15 121.0(3) 1_574 2_556
N1 Cd1 C15 105.9(3) 2_577 2_556
O4 Cd1 C15 27.6(3) 2_556 2_556
O4 Cd1 C15 115.1(3) . 2_556
O3 Cd1 C15 105.4(3) 2_556 .
O3 Cd1 C15 28.7(3) . .
N1 Cd1 C15 105.9(3) 1_574 .
N1 Cd1 C15 121.0(3) 2_577 .
O4 Cd1 C15 115.1(3) 2_556 .
O4 Cd1 C15 27.6(3) . .
C15 Cd1 C15 112.7(5) 2_556 .
O2 Cd2 O2 105.5(7) . 2_657
O2 Cd2 N2 142.7(3) . 2_657
O2 Cd2 N2 93.5(4) 2_657 2_657
O2 Cd2 N2 93.5(4) . .
O2 Cd2 N2 142.7(3) 2_657 .
N2 Cd2 N2 89.9(6) 2_657 .
O2 Cd2 O1 112.9(4) . 2_657
O2 Cd2 O1 54.5(3) 2_657 2_657
N2 Cd2 O1 104.3(3) 2_657 2_657
N2 Cd2 O1 88.7(3) . 2_657
O2 Cd2 O1 54.5(3) . .
O2 Cd2 O1 112.9(4) 2_657 .
N2 Cd2 O1 88.7(3) 2_657 .
N2 Cd2 O1 104.3(3) . .
O1 Cd2 O1 161.8(5) 2_657 .
O2 Cd2 C1 27.2(4) . .
O2 Cd2 C1 110.7(4) 2_657 .
N2 Cd2 C1 115.9(3) 2_657 .
N2 Cd2 C1 100.9(3) . .
O1 Cd2 C1 138.4(4) 2_657 .
O1 Cd2 C1 27.3(3) . .
O2 Cd2 C1 110.7(4) . 2_657
O2 Cd2 C1 27.2(4) 2_657 2_657
N2 Cd2 C1 100.9(3) 2_657 2_657
N2 Cd2 C1 115.9(3) . 2_657
O1 Cd2 C1 27.3(3) 2_657 2_657
O1 Cd2 C1 138.4(4) . 2_657
C1 Cd2 C1 127.4(5) . 2_657
C15 O4 Cd1 87.8(6) . .
C27 N2 C26 114.4(10) . .
C27 N2 Cd2 129.2(8) . .
C26 N2 Cd2 116.4(7) . .
C15 O3 Cd1 93.6(6) . .
C1 O1 Cd2 90.0(6) . .
C22 C23 C24 125.2(11) . .
C17 C18 C19 120.5(12) . .
C28 C24 C25 115.7(11) . .
C28 C24 C23 121.5(10) . .
C25 C24 C23 122.8(10) . .
C20 C19 C18 119.1(11) . .
C20 C19 C22 124.1(10) . .
C18 C19 C22 116.8(11) . .
C18 C17 C16 120.9(11) . .
O4 C15 O3 122.3(10) . .
O4 C15 C16 119.0(10) . .
O3 C15 C16 118.7(9) . .
O4 C15 Cd1 64.6(6) . .
O3 C15 Cd1 57.7(6) . .
C16 C15 Cd1 173.9(8) . .
C21 C16 C17 117.4(11) . .
C21 C16 C15 122.0(10) . .
C17 C16 C15 120.7(10) . .
C26 C25 C24 119.6(10) . .
C19 C20 C21 119.6(9) . .
C1 O2 Cd2 96.4(8) . .
O1 C1 O2 119.0(10) . .
O1 C1 C2 121.2(10) . .
O2 C1 C2 119.7(11) . .
O1 C1 Cd2 62.7(5) . .
O2 C1 Cd2 56.5(7) . .
C2 C1 Cd2 176.1(8) . .
C7 C2 C3 119.6(10) . .
C7 C2 C1 120.7(10) . .
C3 C2 C1 119.7(11) . .
N2 C27 C28 125.5(10) . .
C27 C28 C24 119.9(10) . .
C4 C5 C6 118.9(10) . .
C4 C5 C8 118.2(12) . .
C6 C5 C8 122.8(13) . .
C2 C7 C6 120.5(12) . .
C5 C4 C3 120.6(11) . .
C4 C3 C2 120.3(12) . .
C7 C6 C5 120.0(13) . .
C20 C21 C16 122.5(9) . .
C23 C22 C19 128.6(11) . .
C25 C26 N2 124.8(10) . .
C13 N1 C12 119.0(9) . .
C13 N1 Cd1 118.5(7) . 1_536
C12 N1 Cd1 117.2(8) . 1_536
N1 C13 C14 121.7(12) . .
C13 C14 C10 119.4(13) . .
C11 C10 C14 117.7(10) . .
C11 C10 C9 118.6(11) . .
C14 C10 C9 123.7(13) . .
C10 C11 C12 120.7(11) . .
N1 C12 C11 121.4(11) . .
C8 C9 C10 123.5(13) . .
C9 C8 C5 126.4(13) . .

loop_
_geom_bond_atom_site_label_1
_geom_bond_atom_site_label_2
_geom_bond_distance
_geom_bond_site_symmetry_2
Cd1 O3 2.290(9) 2_556
Cd1 O3 2.290(9) .
Cd1 N1 2.301(8) 1_574
Cd1 N1 2.301(8) 2_577
Cd1 O4 2.444(8) 2_556
Cd1 O4 2.444(8) .
Cd1 C15 2.704(11) 2_556
Cd1 C15 2.704(11) .
Cd2 O2 2.253(12) .
Cd2 O2 2.253(12) 2_657
Cd2 N2 2.259(10) 2_657
Cd2 N2 2.259(10) .
Cd2 O1 2.387(7) 2_657
Cd2 O1 2.387(7) .
Cd2 C1 2.687(10) .
Cd2 C1 2.687(10) 2_657
O4 C15 1.254(13) .
N2 C27 1.339(14) .
N2 C26 1.380(14) .
O3 C15 1.302(13) .
O1 C1 1.234(14) .
C23 C22 1.342(15) .
C23 C24 1.428(18) .
C18 C17 1.405(19) .
C18 C19 1.399(15) .
C24 C28 1.418(15) .
C24 C25 1.415(17) .
C19 C20 1.397(16) .
C19 C22 1.447(17) .
C17 C16 1.400(16) .
C15 C16 1.452(16) .
C16 C21 1.399(13) .
C25 C26 1.366(18) .
C20 C21 1.392(15) .
O2 C1 1.235(15) .
C1 C2 1.507(14) .
C2 C7 1.377(18) .
C2 C3 1.384(17) .
C27 C28 1.366(16) .
C5 C4 1.365(19) .
C5 C6 1.417(19) .
C5 C8 1.473(15) .
C7 C6 1.383(16) .
C4 C3 1.396(16) .
N1 C13 1.345(16) .
N1 C12 1.340(13) .
N1 Cd1 2.301(8) 1_536
C13 C14 1.376(16) .
C14 C10 1.418(18) .
C10 C11 1.35(2) .
C10 C9 1.484(15) .
C11 C12 1.393(14) .
C9 C8 1.34(2) .
